data_2242748
loop_
_publ_author_name
'Sausa, Rosario C.'
'Lastovickova, Dominika N.'
'La Scala, John J.'

_publ_section_title
;
 Synthesis and crystal structures of
 5,5'-(propane-2,2-diyl)bis(2-hydroxybenzaldehyde) and
 5,5'-(propane-2,2-diyl)bis(2-hydroxyisophthalaldehyde)
;
_journal_issue 12
_journal_name_full 'Acta Crystallographica Section E'
_journal_page_first 1872
_journal_page_last 1877
_journal_paper_doi 10.1107/S2056989018016316
_journal_volume 74
_journal_year 2018
_chemical_formula_iupac 'C19 H16 O6'
_chemical_formula_moiety 'C19 H16 O6'
_chemical_formula_sum 'C19 H16 O6'
_chemical_formula_weight 340.32
_chemical_name_systematic
;
5,5'-(propane-2,2-diyl)bis(2-hydroxyisophthalaldehyde)
;
_space_group_crystal_system monoclinic
_space_group_IT_number 14
_space_group_name_Hall '-P 2yn'
_space_group_name_H-M_alt 'P 1 21/n 1'
_symmetry_space_group_name_Hall '-P 2yn'
_symmetry_space_group_name_H-M 'P 1 21/n 1'
_atom_sites_solution_hydrogens mixed
_atom_sites_solution_primary dual
_audit_creation_method
;
Olex2 1.2
(compiled 2016.09.09 svn.r3337 for OlexSys, GUI svn.r5227)
;
_cell_angle_alpha 90
_cell_angle_beta 90.348(3)
_cell_angle_gamma 90
_cell_formula_units_Z 4
_cell_length_a 13.4327(4)
_cell_length_b 7.9920(3)
_cell_length_c 15.2062(5)
_cell_measurement_reflns_used 4266
_cell_measurement_temperature 297.5(5)
_cell_measurement_theta_max 25.9990
_cell_measurement_theta_min 2.0120
_cell_volume 1632.42(9)
_computing_cell_refinement
;
CrysAlisPro (Rigaku OD, 2015)
;
_computing_data_collection
;
CrysAlisPro (Rigaku OD, 2015)
;
_computing_data_reduction
;
CrysAlisPro (Rigaku OD, 2015)
;
_computing_molecular_graphics
;
<i>OLEX2</i> (Dolomanov <i>et al.</i>,  2009)
;
_computing_publication_material
;
Mercury (Macrae <i>et al.</i>,  2008)
;
_computing_structure_refinement
;
ShelXL (Sheldrick, 2015b)
;
_computing_structure_solution
;
ShelXT (Sheldrick, 2015a)
;
_diffrn_ambient_temperature 297.5(5)
_diffrn_detector 'CCD plate'
_diffrn_detector_area_resol_mean 8.0945
_diffrn_measured_fraction_theta_full 1.000
_diffrn_measured_fraction_theta_max 0.999
_diffrn_measurement_device 'four-circle diffractometer'
_diffrn_measurement_device_type 'Rigaku Oxford Diffraction SuperNova, Dualflex, EosS2'
_diffrn_measurement_method '\w scans'
_diffrn_radiation_monochromator graphite
_diffrn_radiation_probe x-ray
_diffrn_radiation_type MoK\a
_diffrn_radiation_wavelength 0.71073
_diffrn_reflns_av_R_equivalents 0.0286
_diffrn_reflns_av_unetI/netI 0.0241
_diffrn_reflns_limit_h_max 16
_diffrn_reflns_limit_h_min -16
_diffrn_reflns_limit_k_max 9
_diffrn_reflns_limit_k_min -8
_diffrn_reflns_limit_l_max 19
_diffrn_reflns_limit_l_min -19
_diffrn_reflns_number 13629
_diffrn_reflns_theta_full 26.000
_diffrn_reflns_theta_max 26.370
_diffrn_reflns_theta_min 2.017
_diffrn_source 'fine-focus sealed X-ray tube'
_exptl_absorpt_coefficient_mu 0.104
_exptl_absorpt_correction_T_max 1.00000
_exptl_absorpt_correction_T_min 0.81035
_exptl_absorpt_correction_type multi-scan
_exptl_absorpt_process_details
;
(CrysAlisPro; Bourhis <i>et al.</i>,  2015)
;
_exptl_crystal_colour Yellow
_exptl_crystal_density_diffrn 1.385
_exptl_crystal_description Irregular
_exptl_crystal_F_000 712
_exptl_crystal_size_max 0.34
_exptl_crystal_size_mid 0.32
_exptl_crystal_size_min 0.28
_refine_diff_density_max 0.253
_refine_diff_density_min -0.273
_refine_ls_extinction_method none
_refine_ls_goodness_of_fit_ref 1.040
_refine_ls_hydrogen_treatment mixed
_refine_ls_matrix_type full
_refine_ls_number_parameters 249
_refine_ls_number_reflns 3331
_refine_ls_number_restraints 0
_refine_ls_restrained_S_all 1.040
_refine_ls_R_factor_all 0.0715
_refine_ls_R_factor_gt 0.0561
_refine_ls_shift/su_max 0.000
_refine_ls_shift/su_mean 0.000
_refine_ls_structure_factor_coef Fsqd
_refine_ls_weighting_details 'w=1/[\s^2^(Fo^2^)+(0.0850P)^2^+0.5400P] where P=(Fo^2^+2Fc^2^)/3'
_refine_ls_weighting_scheme calc
_refine_ls_wR_factor_gt 0.1546
_refine_ls_wR_factor_ref 0.1669
_reflns_number_gt 2586
_reflns_number_total 3331
_reflns_threshold_expression 'I > 2\s(I)'
_cod_data_source_file lh5885sup1.cif
_cod_data_source_block 2
_cod_database_code 2242748
_shelx_space_group_comment
;
The symmetry employed for this shelxl refinement is uniquely defined
by the following loop, which should always be used as a source of
symmetry information in preference to the above space-group names.
They are only intended as comments.
;

loop_
_space_group_symop_operation_xyz
'x, y, z'
'-x+1/2, y+1/2, -z+1/2'
'-x, -y, -z'
'x-1/2, -y-1/2, z-1/2'

loop_
_atom_site_type_symbol
_atom_site_label
_atom_site_fract_x
_atom_site_fract_y
_atom_site_fract_z
_atom_site_U_iso_or_equiv
_atom_site_adp_type
_atom_site_calc_flag
_atom_site_occupancy
C C1 0.56797(16) 0.2277(3) 0.75859(13) 0.0451(5) Uani d 1
C C2 0.5020(3) 0.0866(3) 0.79457(17) 0.0744(8) Uani d 1
H H2A 0.433239 0.115432 0.786234 0.112 Uiso calc 1
H H2B 0.515438 0.071710 0.856159 0.112 Uiso calc 1
H H2C 0.516230 -0.015436 0.763805 0.112 Uiso calc 1
C C3 0.67756(19) 0.1817(3) 0.77738(16) 0.0650(7) Uani d 1
H H3A 0.719548 0.274519 0.762469 0.098 Uiso calc 1
H H3B 0.695707 0.086163 0.742724 0.098 Uiso calc 1
H H3C 0.685618 0.155720 0.838652 0.098 Uiso calc 1
C C4 0.55349(14) 0.2495(2) 0.65879(12) 0.0398(4) Uani d 1
C C5 0.62192(14) 0.3416(3) 0.61068(13) 0.0425(5) Uani d 1
H H5 0.674345 0.392670 0.640554 0.051 Uiso calc 1
C C6 0.61570(15) 0.3610(3) 0.51995(13) 0.0442(5) Uani d 1
C C7 0.53582(16) 0.2880(3) 0.47460(13) 0.0477(5) Uani d 1
C C8 0.46395(15) 0.2017(3) 0.52114(14) 0.0470(5) Uani d 1
C C9 0.47444(15) 0.1818(3) 0.61219(14) 0.0458(5) Uani d 1
H H9 0.426579 0.120883 0.642407 0.055 Uiso calc 1
C C10 0.69131(19) 0.4569(3) 0.47277(17) 0.0598(6) Uani d 1
H H10 0.683(2) 0.462(3) 0.4070(19) 0.073(8) Uiso d 1
C C11 0.37722(19) 0.1293(4) 0.4765(2) 0.0669(7) Uani d 1
H H11 0.324(2) 0.068(3) 0.5214(17) 0.065(7) Uiso d 1
C C12 0.53648(14) 0.3898(3) 0.80494(12) 0.0400(5) Uani d 1
C C13 0.44519(15) 0.4626(3) 0.78465(13) 0.0449(5) Uani d 1
H H13 0.407023 0.415913 0.739712 0.054 Uiso calc 1
C C14 0.40839(15) 0.6016(3) 0.82828(13) 0.0460(5) Uani d 1
C C15 0.46436(15) 0.6737(3) 0.89671(13) 0.0421(5) Uani d 1
C C16 0.55783(14) 0.6066(3) 0.91700(13) 0.0426(5) Uani d 1
C C17 0.59223(14) 0.4663(3) 0.87119(12) 0.0422(5) Uani d 1
H H17 0.654434 0.422634 0.885479 0.051 Uiso calc 1
C C18 0.31154(19) 0.6673(4) 0.80118(17) 0.0662(7) Uani d 1
H H18 0.277(2) 0.595(4) 0.755(2) 0.087(9) Uiso d 1
C C19 0.61762(17) 0.6814(3) 0.98792(16) 0.0571(6) Uani d 1
H H19 0.5921(19) 0.790(3) 1.0142(17) 0.067(7) Uiso d 1
O O1 0.36389(14) 0.1404(3) 0.39694(14) 0.0851(7) Uani d 1
O O2 0.53075(14) 0.3050(3) 0.38619(10) 0.0706(5) Uani d 1
H H2 0.479652 0.260776 0.367754 0.106 Uiso calc 1
O O3 0.75935(14) 0.5285(3) 0.50684(12) 0.0779(6) Uani d 1
O O4 0.27133(14) 0.7886(3) 0.83289(13) 0.0869(7) Uani d 1
O O5 0.43151(13) 0.8023(2) 0.94557(11) 0.0565(4) Uani d 1
H H5A 0.366(3) 0.834(4) 0.932(2) 0.096(10) Uiso d 1
O O6 0.69410(13) 0.6221(3) 1.01611(13) 0.0749(6) Uani d 1

loop_
_atom_site_aniso_label
_atom_site_aniso_U_11
_atom_site_aniso_U_22
_atom_site_aniso_U_33
_atom_site_aniso_U_12
_atom_site_aniso_U_13
_atom_site_aniso_U_23
C1 0.0571(12) 0.0433(12) 0.0349(10) 0.0031(9) -0.0028(8) 0.0021(9)
C2 0.119(2) 0.0514(15) 0.0532(14) -0.0140(15) 0.0114(14) 0.0062(12)
C3 0.0797(16) 0.0667(16) 0.0484(13) 0.0329(13) -0.0166(12) -0.0045(11)
C4 0.0436(10) 0.0397(11) 0.0362(10) 0.0046(8) -0.0029(8) -0.0034(8)
C5 0.0428(10) 0.0440(11) 0.0405(11) -0.0006(9) -0.0066(8) -0.0020(9)
C6 0.0460(10) 0.0449(12) 0.0417(11) 0.0012(9) -0.0013(8) 0.0007(9)
C7 0.0560(12) 0.0477(12) 0.0392(11) 0.0097(10) -0.0085(9) -0.0048(9)
C8 0.0427(10) 0.0479(12) 0.0503(12) 0.0050(9) -0.0095(9) -0.0094(10)
C9 0.0422(10) 0.0467(12) 0.0486(12) -0.0006(9) 0.0004(9) -0.0036(9)
C10 0.0656(14) 0.0639(16) 0.0498(13) -0.0071(12) -0.0004(11) 0.0063(12)
C11 0.0536(13) 0.0721(17) 0.0746(18) 0.0058(12) -0.0217(13) -0.0220(14)
C12 0.0458(10) 0.0433(11) 0.0309(9) 0.0013(8) 0.0006(8) 0.0046(8)
C13 0.0458(10) 0.0547(13) 0.0343(10) 0.0009(9) -0.0045(8) -0.0014(9)
C14 0.0433(10) 0.0585(13) 0.0362(10) 0.0051(9) -0.0001(8) 0.0039(9)
C15 0.0458(10) 0.0432(11) 0.0374(10) -0.0001(9) 0.0060(8) 0.0037(8)
C16 0.0427(10) 0.0480(12) 0.0373(10) -0.0043(9) 0.0007(8) 0.0004(9)
C17 0.0395(9) 0.0497(12) 0.0373(10) 0.0015(9) -0.0003(8) 0.0034(9)
C18 0.0561(13) 0.0870(19) 0.0555(14) 0.0234(13) -0.0084(11) -0.0153(14)
C19 0.0472(12) 0.0662(16) 0.0578(14) -0.0025(11) -0.0040(10) -0.0106(12)
O1 0.0752(12) 0.1010(15) 0.0786(13) 0.0110(11) -0.0387(10) -0.0277(11)
O2 0.0875(13) 0.0870(14) 0.0371(8) 0.0030(10) -0.0139(8) -0.0001(8)
O3 0.0766(12) 0.0875(14) 0.0697(12) -0.0279(11) -0.0005(9) 0.0071(10)
O4 0.0695(11) 0.1126(16) 0.0784(13) 0.0418(11) -0.0131(10) -0.0226(12)
O5 0.0581(9) 0.0565(10) 0.0550(9) 0.0090(8) 0.0009(7) -0.0105(8)
O6 0.0604(10) 0.0890(14) 0.0753(12) 0.0004(9) -0.0174(9) -0.0135(10)

loop_
_atom_type_symbol
_atom_type_description
_atom_type_scat_dispersion_real
_atom_type_scat_dispersion_imag
_atom_type_scat_source
C C 0.0033 0.0016 'International Tables Vol C Tables 4.2.6.8 and 6.1.1.4'
H H 0.0000 0.0000 'International Tables Vol C Tables 4.2.6.8 and 6.1.1.4'
O O 0.0106 0.0060 'International Tables Vol C Tables 4.2.6.8 and 6.1.1.4'

loop_
_geom_angle_atom_site_label_1
_geom_angle_atom_site_label_2
_geom_angle_atom_site_label_3
_geom_angle
C2 C1 C3 108.1(2)
C2 C1 C4 111.37(18)
C4 C1 C3 108.94(17)
C12 C1 C2 107.15(18)
C12 C1 C3 112.43(17)
C12 C1 C4 108.90(16)
C1 C2 H2A 109.5
C1 C2 H2B 109.5
C1 C2 H2C 109.5
H2A C2 H2B 109.5
H2A C2 H2C 109.5
H2B C2 H2C 109.5
C1 C3 H3A 109.5
C1 C3 H3B 109.5
C1 C3 H3C 109.5
H3B C3 H3A 109.5
H3B C3 H3C 109.5
H3C C3 H3A 109.5
C5 C4 C1 119.94(17)
C9 C4 C1 123.58(18)
C9 C4 C5 116.48(18)
C4 C5 H5 118.5
C4 C5 C6 123.06(18)
C6 C5 H5 118.5
C5 C6 C7 118.93(19)
C5 C6 C10 120.46(19)
C7 C6 C10 120.6(2)
C8 C7 C6 119.40(18)
O2 C7 C6 118.8(2)
O2 C7 C8 121.82(19)
C7 C8 C9 119.73(18)
C7 C8 C11 121.0(2)
C9 C8 C11 119.3(2)
C4 C9 C8 122.31(19)
C4 C9 H9 118.8
C8 C9 H9 118.8
C6 C10 H10 115.5(16)
O3 C10 C6 124.8(2)
O3 C10 H10 119.8(16)
C8 C11 H11 113.7(13)
O1 C11 C8 122.7(3)
O1 C11 H11 123.6(13)
C13 C12 C1 119.75(17)
C13 C12 C17 116.53(19)
C17 C12 C1 123.62(17)
C12 C13 H13 118.5
C14 C13 C12 123.06(18)
C14 C13 H13 118.5
C13 C14 C15 119.53(18)
C13 C14 C18 118.2(2)
C15 C14 C18 122.3(2)
C16 C15 C14 118.81(19)
O5 C15 C14 123.20(19)
O5 C15 C16 117.97(19)
C15 C16 C17 119.76(18)
C15 C16 C19 119.5(2)
C17 C16 C19 120.73(19)
C12 C17 C16 122.25(18)
C12 C17 H17 118.9
C16 C17 H17 118.9
C14 C18 H18 113.3(17)
O4 C18 C14 125.1(2)
O4 C18 H18 121.4(17)
C16 C19 H19 116.9(14)
O6 C19 C16 124.2(2)
O6 C19 H19 119.0(15)
C7 O2 H2 109.5
C15 O5 H5A 113(2)

loop_
_geom_bond_atom_site_label_1
_geom_bond_atom_site_label_2
_geom_bond_distance
C1 C2 1.537(3)
C1 C3 1.542(3)
C2 H2A 0.9600
C2 H2B 0.9600
C2 H2C 0.9600
C3 H3A 0.9600
C3 H3B 0.9600
C3 H3C 0.9600
C4 C1 1.539(3)
C4 C5 1.389(3)
C4 C9 1.383(3)
C5 H5 0.9300
C5 C6 1.390(3)
C6 C7 1.399(3)
C6 C10 1.464(3)
C7 C8 1.384(3)
C8 C9 1.400(3)
C8 C11 1.464(3)
C9 H9 0.9300
C10 H10 1.01(3)
C11 H11 1.10(3)
C12 C1 1.536(3)
C12 C17 1.393(3)
C13 C12 1.390(3)
C13 H13 0.9300
C13 C14 1.386(3)
C14 C18 1.460(3)
C15 C14 1.404(3)
C16 C15 1.398(3)
C16 C19 1.468(3)
C17 C16 1.400(3)
C17 H17 0.9300
C18 H18 1.02(3)
C19 H19 1.02(3)
O1 C11 1.225(3)
O2 C7 1.353(3)
O2 H2 0.8200
O3 C10 1.194(3)
O4 C18 1.211(3)
O5 C15 1.344(3)
O5 H5A 0.94(3)
O6 C19 1.208(3)

loop_
_geom_hbond_atom_site_label_D
_geom_hbond_atom_site_label_H
_geom_hbond_atom_site_label_A
_geom_hbond_site_symmetry_A
_geom_hbond_distance_DH
_geom_hbond_distance_HA
_geom_hbond_distance_DA
_geom_hbond_angle_DHA
O2 H2 O1 . 0.82 1.88 2.605(3) 146
O5 H5A O4 . 0.94(4) 2.00(4) 2.745(3) 135(3)
O5 H5A O3 4_576 0.94(4) 2.14(4) 2.841(2) 131(3)

loop_
_geom_torsion_atom_site_label_1
_geom_torsion_atom_site_label_2
_geom_torsion_atom_site_label_3
_geom_torsion_atom_site_label_4
_geom_torsion
C1 C4 C5 C6 177.43(18)
C1 C4 C9 C8 -179.08(19)
C1 C12 C17 C16 -174.81(18)
C4 C5 C6 C7 1.5(3)
C4 C5 C6 C10 -178.8(2)
C5 C4 C1 C2 -164.9(2)
C5 C4 C1 C3 -45.8(3)
C5 C4 C1 C12 77.2(2)
C5 C4 C9 C8 1.0(3)
C5 C6 C7 C8 1.5(3)
C5 C6 C7 O2 -179.06(19)
C5 C6 C10 O3 -2.9(4)
C6 C7 C8 C9 -3.0(3)
C6 C7 C8 C11 177.5(2)
C7 C6 C10 O3 176.9(2)
C7 C8 C9 C4 1.8(3)
C7 C8 C11 O1 0.3(4)
C9 C4 C1 C2 15.2(3)
C9 C4 C1 C3 134.4(2)
C9 C4 C1 C12 -102.7(2)
C9 C4 C5 C6 -2.7(3)
C9 C8 C11 O1 -179.2(2)
C10 C6 C7 C8 -178.3(2)
C10 C6 C7 O2 1.2(3)
C11 C8 C9 C4 -178.8(2)
C12 C13 C14 C15 -0.4(3)
C12 C13 C14 C18 179.9(2)
C12 C17 C16 C15 0.2(3)
C12 C17 C16 C19 178.5(2)
C13 C12 C1 C2 -71.0(2)
C13 C12 C1 C3 170.37(19)
C13 C12 C1 C4 49.6(2)
C13 C12 C17 C16 1.6(3)
C13 C14 C18 O4 -179.1(3)
C14 C13 C12 C1 175.04(19)
C14 C13 C12 C17 -1.5(3)
C15 C14 C18 O4 1.2(4)
C15 C16 C19 O6 172.1(2)
C16 C15 C14 C13 2.2(3)
C16 C15 C14 C18 -178.1(2)
C17 C12 C1 C2 105.3(2)
C17 C12 C1 C3 -13.3(3)
C17 C12 C1 C4 -134.15(19)
C17 C16 C15 C14 -2.2(3)
C17 C16 C15 O5 176.20(18)
C17 C16 C19 O6 -6.2(4)
C19 C16 C15 C14 179.5(2)
C19 C16 C15 O5 -2.1(3)
O2 C7 C8 C9 177.5(2)
O2 C7 C8 C11 -1.9(3)
O5 C15 C14 C13 -176.02(19)
O5 C15 C14 C18 3.6(3)

_cod_database_fobs_code 2242748
